data_2218869
loop_
_publ_author_name
'Tan, Daniel Teoh-Chuan'
'Osman, Hasnah'
'Kamaruddin, Azlina Harun'
'Kia, Reza'
'Fun, Hoong-Kun'

_publ_section_title
;
 5-Hydroxy-8-nitro-1,4-naphthoquinone
;
_journal_coeditor_code AT2591
_journal_issue 8
_journal_name_full 'Acta Crystallographica Section E'
_journal_page_first o1523
_journal_page_last o1524
_journal_paper_doi 10.1107/S1600536808021594
_journal_volume 64
_journal_year 2008
_chemical_formula_iupac 'C10 H5 N O5'
_chemical_formula_moiety 'C10 H5 N O5'
_chemical_formula_sum 'C10 H5 N O5'
_chemical_formula_weight 219.15
_chemical_name_systematic 5-Hydroxy-8-nitro-1,4-naphthoquinone
_space_group_IT_number 14
_symmetry_cell_setting monoclinic
_symmetry_space_group_name_Hall '-P 2yn'
_symmetry_space_group_name_H-M 'P 1 21/n 1'
_atom_sites_solution_hydrogens geom
_atom_sites_solution_primary direct
_atom_sites_solution_secondary difmap
_audit_creation_method SHELXL-97
_cell_angle_alpha 90.00
_cell_angle_beta 93.9460(10)
_cell_angle_gamma 90.00
_cell_formula_units_Z 4
_cell_length_a 8.6809(2)
_cell_length_b 8.4250(2)
_cell_length_c 12.1845(3)
_cell_measurement_reflns_used 5257
_cell_measurement_temperature 100.00(10)
_cell_measurement_theta_max 31.81
_cell_measurement_theta_min 2.79
_cell_volume 889.02(4)
_computing_cell_refinement 'APEX2 (Bruker, 2005)'
_computing_data_collection 'APEX2 (Bruker, 2005)'
_computing_data_reduction 'SAINT (Bruker, 2005)'
_computing_molecular_graphics 'SHELXTL (Sheldrick, 2008)'
_computing_publication_material
;
SHELXTL (Sheldrick, 2008) and PLATON (Spek, 2003)
;
_computing_structure_refinement 'SHELXTL (Sheldrick, 2008)'
_computing_structure_solution 'SHELXTL (Sheldrick, 2008)'
_diffrn_ambient_temperature 100.00(10)
_diffrn_measured_fraction_theta_full 0.999
_diffrn_measured_fraction_theta_max 0.999
_diffrn_measurement_device_type
;
Bruker SMART APEXII CCD area-detector
;
_diffrn_measurement_method '\f and \w'
_diffrn_radiation_monochromator graphite
_diffrn_radiation_source 'fine-focus sealed tube'
_diffrn_radiation_type MoK\a
_diffrn_radiation_wavelength 0.71073
_diffrn_reflns_av_R_equivalents 0.0407
_diffrn_reflns_av_sigmaI/netI 0.0241
_diffrn_reflns_limit_h_max 12
_diffrn_reflns_limit_h_min -12
_diffrn_reflns_limit_k_max 12
_diffrn_reflns_limit_k_min -12
_diffrn_reflns_limit_l_max 17
_diffrn_reflns_limit_l_min -18
_diffrn_reflns_number 22792
_diffrn_reflns_theta_full 31.81
_diffrn_reflns_theta_max 31.81
_diffrn_reflns_theta_min 2.79
_diffrn_standards_number 0
_exptl_absorpt_coefficient_mu 0.135
_exptl_absorpt_correction_T_max 0.9824
_exptl_absorpt_correction_T_min 0.9005
_exptl_absorpt_correction_type multi-scan
_exptl_absorpt_process_details '(SADABS; Bruker, 2005)'
_exptl_crystal_colour brown
_exptl_crystal_density_diffrn 1.637
_exptl_crystal_density_method 'not measured'
_exptl_crystal_description block
_exptl_crystal_F_000 448
_exptl_crystal_size_max 0.35
_exptl_crystal_size_mid 0.14
_exptl_crystal_size_min 0.13
_refine_diff_density_max 0.498
_refine_diff_density_min -0.225
_refine_ls_extinction_method none
_refine_ls_goodness_of_fit_ref 1.109
_refine_ls_hydrogen_treatment mixed
_refine_ls_matrix_type full
_refine_ls_number_parameters 165
_refine_ls_number_reflns 3028
_refine_ls_number_restraints 0
_refine_ls_restrained_S_all 1.109
_refine_ls_R_factor_all 0.0488
_refine_ls_R_factor_gt 0.0405
_refine_ls_shift/su_max 0.001
_refine_ls_shift/su_mean 0.000
_refine_ls_structure_factor_coef Fsqd
_refine_ls_weighting_details 'calc w=1/[\s^2^(Fo^2^)+(0.0671P)^2^+0.1177P] where P=(Fo^2^+2Fc^2^)/3'
_refine_ls_weighting_scheme calc
_refine_ls_wR_factor_gt 0.1143
_refine_ls_wR_factor_ref 0.1193
_reflns_number_gt 2493
_reflns_number_total 3028
_reflns_threshold_expression I>2\s(I)
_cod_data_source_file at2591.cif
_cod_data_source_block I
_cod_original_sg_symbol_H-M 'P 21/n'
_cod_database_code 2218869
_cod_database_fobs_code 2218869

loop_
_symmetry_equiv_pos_as_xyz
'x, y, z'
'-x+1/2, y+1/2, -z+1/2'
'-x, -y, -z'
'x-1/2, -y-1/2, z-1/2'

loop_
_atom_site_type_symbol
_atom_site_label
_atom_site_fract_x
_atom_site_fract_y
_atom_site_fract_z
_atom_site_U_iso_or_equiv
_atom_site_adp_type
_atom_site_calc_flag
_atom_site_occupancy
O O1 0.60929(9) 0.14448(9) 0.47684(6) 0.01684(17) Uani d 1
O O2 0.70729(9) 0.29533(9) 0.65117(6) 0.01718(17) Uani d 1
O O3 1.13635(9) -0.14728(9) 0.74975(6) 0.01826(17) Uani d 1
O O4 0.97394(10) -0.42986(9) 0.67891(6) 0.02146(19) Uani d 1
O O5 1.11804(9) -0.37894(9) 0.54429(6) 0.01912(18) Uani d 1
N N1 1.01058(10) -0.34927(10) 0.60140(7) 0.01427(18) Uani d 1
C C1 0.71200(11) 0.03181(12) 0.50785(8) 0.01280(18) Uani d 1
C C2 0.71889(11) -0.10405(12) 0.44177(8) 0.01457(19) Uani d 1
C C3 0.81830(11) -0.22605(12) 0.47321(8) 0.01431(19) Uani d 1
C C4 0.91370(11) -0.21081(11) 0.56968(8) 0.01219(18) Uani d 1
C C5 0.91680(11) -0.07504(11) 0.63367(7) 0.01156(18) Uani d 1
C C6 1.03288(11) -0.05166(12) 0.72840(8) 0.01326(19) Uani d 1
C C7 1.02414(12) 0.09636(13) 0.79222(8) 0.0172(2) Uani d 1
C C8 0.91880(12) 0.20847(12) 0.76649(8) 0.0168(2) Uani d 1
C C9 0.80517(11) 0.19086(12) 0.67159(8) 0.01387(19) Uani d 1
C C10 0.81225(11) 0.04769(11) 0.60319(8) 0.01189(18) Uani d 1
H H8 0.9139(16) 0.3051(18) 0.8063(12) 0.022(4) Uiso d 1
H H2 0.6513(17) -0.1106(19) 0.3752(12) 0.025(4) Uiso d 1
H H3 0.8222(16) -0.3231(18) 0.4307(12) 0.020(3) Uiso d 1
H H7 1.1034(18) 0.1097(19) 0.8530(13) 0.029(4) Uiso d 1
H H1O1 0.620(2) 0.223(2) 0.5255(16) 0.049(5) Uiso d 1

loop_
_atom_site_aniso_label
_atom_site_aniso_U_11
_atom_site_aniso_U_22
_atom_site_aniso_U_33
_atom_site_aniso_U_12
_atom_site_aniso_U_13
_atom_site_aniso_U_23
O1 0.0161(3) 0.0151(4) 0.0187(4) 0.0031(3) -0.0031(3) 0.0017(3)
O2 0.0197(4) 0.0144(4) 0.0176(3) 0.0040(3) 0.0029(3) 0.0005(3)
O3 0.0190(4) 0.0170(4) 0.0179(3) 0.0025(3) -0.0051(3) 0.0005(3)
O4 0.0285(4) 0.0150(4) 0.0210(4) 0.0010(3) 0.0023(3) 0.0054(3)
O5 0.0161(3) 0.0181(4) 0.0234(4) 0.0026(3) 0.0032(3) -0.0025(3)
N1 0.0159(4) 0.0110(4) 0.0155(4) -0.0001(3) -0.0015(3) -0.0010(3)
C1 0.0114(4) 0.0132(4) 0.0136(4) 0.0000(3) -0.0003(3) 0.0021(3)
C2 0.0142(4) 0.0156(5) 0.0135(4) -0.0011(3) -0.0018(3) -0.0004(3)
C3 0.0152(4) 0.0138(4) 0.0138(4) -0.0011(3) 0.0000(3) -0.0021(3)
C4 0.0122(4) 0.0110(4) 0.0133(4) 0.0007(3) 0.0005(3) 0.0008(3)
C5 0.0120(4) 0.0112(4) 0.0114(4) -0.0010(3) 0.0002(3) -0.0001(3)
C6 0.0143(4) 0.0130(4) 0.0122(4) -0.0011(3) -0.0012(3) 0.0005(3)
C7 0.0203(5) 0.0157(5) 0.0150(4) -0.0008(4) -0.0030(3) -0.0026(4)
C8 0.0204(5) 0.0144(5) 0.0153(4) -0.0006(4) -0.0005(3) -0.0035(3)
C9 0.0155(4) 0.0123(4) 0.0141(4) -0.0002(3) 0.0031(3) 0.0002(3)
C10 0.0123(4) 0.0110(4) 0.0124(4) 0.0001(3) 0.0011(3) 0.0004(3)

loop_
_atom_type_symbol
_atom_type_description
_atom_type_scat_dispersion_real
_atom_type_scat_dispersion_imag
_atom_type_scat_source
C C 0.0033 0.0016 'International Tables Vol C Tables 4.2.6.8 and 6.1.1.4'
H H 0.0000 0.0000 'International Tables Vol C Tables 4.2.6.8 and 6.1.1.4'
N N 0.0061 0.0033 'International Tables Vol C Tables 4.2.6.8 and 6.1.1.4'
O O 0.0106 0.0060 'International Tables Vol C Tables 4.2.6.8 and 6.1.1.4'

loop_
_geom_angle_atom_site_label_1
_geom_angle_atom_site_label_2
_geom_angle_atom_site_label_3
_geom_angle
C1 O1 H1O1 107.7(12)
O4 N1 O5 124.96(9)
O4 N1 C4 117.90(8)
O5 N1 C4 117.04(8)
O1 C1 C2 118.06(8)
O1 C1 C10 121.79(9)
C2 C1 C10 120.15(9)
C3 C2 C1 119.94(9)
C3 C2 H2 121.4(9)
C1 C2 H2 118.6(9)
C2 C3 C4 119.26(9)
C2 C3 H3 121.6(9)
C4 C3 H3 119.1(9)
C5 C4 C3 122.53(9)
C5 C4 N1 121.19(8)
C3 C4 N1 116.27(8)
C4 C5 C10 118.10(8)
C4 C5 C6 122.07(8)
C10 C5 C6 119.72(8)
O3 C6 C7 120.63(9)
O3 C6 C5 121.69(9)
C7 C6 C5 117.58(8)
C8 C7 C6 122.22(9)
C8 C7 H7 121.9(10)
C6 C7 H7 115.8(9)
C7 C8 C9 121.51(9)
C7 C8 H8 122.7(9)
C9 C8 H8 115.8(9)
O2 C9 C10 121.66(9)
O2 C9 C8 119.96(9)
C10 C9 C8 118.38(9)
C5 C10 C1 119.86(9)
C5 C10 C9 120.27(8)
C1 C10 C9 119.86(9)

loop_
_geom_bond_atom_site_label_1
_geom_bond_atom_site_label_2
_geom_bond_distance
O1 C1 1.3388(11)
O1 H1O1 0.89(2)
O2 C9 1.2367(12)
O3 C6 1.2211(12)
O4 N1 1.2229(11)
O5 N1 1.2274(11)
N1 C4 1.4741(12)
C1 C2 1.4031(14)
C1 C10 1.4091(13)
C2 C3 1.3793(14)
C2 H2 0.969(15)
C3 C4 1.3964(13)
C3 H3 0.970(15)
C4 C5 1.3836(13)
C5 C10 1.4087(13)
C5 C6 1.4921(13)
C6 C7 1.4744(14)
C7 C8 1.3369(15)
C7 H7 0.982(16)
C8 C9 1.4748(14)
C8 H8 0.950(15)
C9 C10 1.4699(13)

loop_
_geom_contact_atom_site_label_1
_geom_contact_atom_site_label_2
_geom_contact_distance
_geom_contact_site_symmetry_2
_geom_contact_publ_flag
Cg1 Cg2 3.7188(6) 3_756 y
Cg1 Cg2 3.8299(6) 3_756 y
O2 O5 2.9940(11) 3_756 y
O5 O5 3.0367(11) 3_746 y
O5 N1 3.0608(11) 3_746 y

loop_
_geom_hbond_atom_site_label_D
_geom_hbond_atom_site_label_H
_geom_hbond_atom_site_label_A
_geom_hbond_site_symmetry_A
_geom_hbond_distance_DH
_geom_hbond_distance_HA
_geom_hbond_distance_DA
_geom_hbond_angle_DHA
_geom_hbond_publ_flag
O1 H1O1 O2 . 0.889(18) 1.769(19) 2.5695(10) 148.5(16) y
C2 H2 O3 4_555 0.969(15) 2.547(16) 3.1853(12) 123.4(12) y
C3 H3 O5 3_746 0.970(15) 2.577(15) 3.3827(13) 140.6(11) y
C7 H7 O1 4_666 0.982(16) 2.561(16) 3.1851(13) 121.4(12) y
C8 H8 Cg1 2_656 0.950(15) 2.976(14) 3.6548(11) 129.5(11) y

loop_
_geom_torsion_atom_site_label_1
_geom_torsion_atom_site_label_2
_geom_torsion_atom_site_label_3
_geom_torsion_atom_site_label_4
_geom_torsion
O1 C1 C2 C3 -177.19(9)
C10 C1 C2 C3 3.41(15)
C1 C2 C3 C4 -1.45(15)
C2 C3 C4 C5 -2.37(15)
C2 C3 C4 N1 176.71(9)
O4 N1 C4 C5 72.88(12)
O5 N1 C4 C5 -110.47(10)
O4 N1 C4 C3 -106.21(10)
O5 N1 C4 C3 70.44(11)
C3 C4 C5 C10 4.07(14)
N1 C4 C5 C10 -174.97(8)
C3 C4 C5 C6 -172.05(9)
N1 C4 C5 C6 8.92(14)
C4 C5 C6 O3 4.45(15)
C10 C5 C6 O3 -171.60(9)
C4 C5 C6 C7 -179.01(9)
C10 C5 C6 C7 4.94(13)
O3 C6 C7 C8 175.40(10)
C5 C6 C7 C8 -1.17(15)
C6 C7 C8 C9 -0.45(16)
C7 C8 C9 O2 178.62(10)
C7 C8 C9 C10 -1.51(15)
C4 C5 C10 C1 -2.00(14)
C6 C5 C10 C1 174.21(8)
C4 C5 C10 C9 176.79(8)
C6 C5 C10 C9 -7.00(14)
O1 C1 C10 C5 178.97(9)
C2 C1 C10 C5 -1.65(14)
O1 C1 C10 C9 0.17(14)
C2 C1 C10 C9 179.56(9)
O2 C9 C10 C5 -174.82(9)
C8 C9 C10 C5 5.31(14)
O2 C9 C10 C1 3.97(15)
C8 C9 C10 C1 -175.90(9)

loop_
_cod_related_entry_id
_cod_related_entry_database
_cod_related_entry_code
1 ChemSpider 24740412
